data_4317659
loop_
_publ_author_name
'Michael E. G. Skinner'
'Yahong Li'
'Philip Mountford'

_publ_contact_author
;
  Dr P. Mountford
  Inorganic Chemistry Laboratory
  South Parks Road
  Oxford
  OX1 3QR
  UK
;
_publ_contact_author_email Philip.Mountford@chem.ox.ac.uk
_publ_contact_author_fax '+44 1865 272690'
_publ_contact_author_phone '+44 1865 272679'
_publ_section_title
;
 New Diamide-Diamine Ligands and their Zirconium and Hafnium Dichloride
 and Bis(dimethylamide) Complexes
;
_journal_name_full 'Inorganic Chemistry'
_journal_page_first 1110
_journal_page_last 1119
_journal_paper_doi 10.1021/ic011043z
_journal_volume 41
_journal_year 2002
_chemical_compound_source
;
  H2N2NN' recrystallised  from EtOH
;
_chemical_formula_moiety ' C24 H30 N4 S2 O4 , C2H6O '
_chemical_formula_sum 'C26 H36 N4 O5 S2'
_chemical_formula_weight 548.72
_chemical_name_systematic
;
  (2-C5H4N)CH2N{CH2CH2N(H)Ts}2.EtOH
;
_space_group_IT_number 14
_symmetry_cell_setting monoclinic
_symmetry_space_group_name_Hall '-P 2ybc'
_symmetry_space_group_name_H-M 'P 1 21/c 1'
_atom_sites_solution_hydrogens 'Fourier maps and geometric'
_atom_sites_solution_primary 'direct methods (SIR92)'
_cell_angle_alpha 90
_cell_angle_beta 105.271(2)
_cell_angle_gamma 90
_cell_formula_units_Z 8
_cell_length_a 16.9180(5)
_cell_length_b 13.6490(5)
_cell_length_c 25.9760(6)
_cell_measurement_reflns_used 37411
_cell_measurement_temperature 175
_cell_measurement_theta_max 27
_cell_measurement_theta_min 0
_cell_volume 5786.4(3)
_computing_cell_refinement
;
DIP2000 software 'DENZO' (Otwinowski & Minor, 1996)
;
_computing_data_collection 'DIP2000 software "Xpress" (MAC Science, 1989)'
_computing_data_reduction
;
DIP2000 software 'DENZO' (Otwinowski & Minor, 1996)
;
_computing_molecular_graphics 'SHELXTL/PC (Sheldrick, 1994)'
_computing_publication_material
;
CRYSTALS Issue 10 (Watkin et al, 1996)
;
_computing_structure_refinement
;
CRYSTALS Issue 10 (Watkin et al, 1996)
;
_computing_structure_solution 'SIR92 (Altomare, et al, 1994)'
_diffrn_ambient_temperature 175
_diffrn_measurement_device_type 'Enraf-nonius DIP2000'
_diffrn_measurement_method \w
_diffrn_radiation_monochromator graphite
_diffrn_radiation_type 'Mo K\a'
_diffrn_radiation_wavelength 0.71069
_diffrn_reflns_av_R_equivalents 0.0390
_diffrn_reflns_av_sigmaI/netI 0.0992
_diffrn_reflns_limit_h_max 21
_diffrn_reflns_limit_h_min 0
_diffrn_reflns_limit_k_max 17
_diffrn_reflns_limit_k_min -17
_diffrn_reflns_limit_l_max 31
_diffrn_reflns_limit_l_min -32
_diffrn_reflns_number 37411
_diffrn_reflns_theta_max 26.49
_diffrn_reflns_theta_min 1.30
_diffrn_standards_decay_% 'not measured'
_diffrn_standards_interval_count 'not measured'
_diffrn_standards_interval_time 'not measured'
_diffrn_standards_number 'not measured'
_exptl_absorpt_coefficient_mu 0.21
_exptl_absorpt_correction_T_max 0.900
_exptl_absorpt_correction_T_min 0.891
_exptl_absorpt_correction_type multi-scan
_exptl_crystal_colour colourless
_exptl_crystal_density_diffrn 1.26
_exptl_crystal_density_meas ?
_exptl_crystal_density_method none
_exptl_crystal_description block
_exptl_crystal_F_000 2336
_exptl_crystal_size_max 0.60
_exptl_crystal_size_mid 0.55
_exptl_crystal_size_min 0.50
_refine_diff_density_max 0.71
_refine_diff_density_min -0.41
_refine_ls_abs_structure_Flack none
_refine_ls_extinction_coef 240.6(570)
_refine_ls_extinction_method 'Larson 1970 Crystallographic Computing eq 22'
_refine_ls_goodness_of_fit_obs 1.0339
_refine_ls_hydrogen_treatment mixed
_refine_ls_matrix_type blocked
_refine_ls_number_parameters 693
_refine_ls_number_reflns 7331
_refine_ls_number_restraints 0
_refine_ls_R_factor_obs 0.0386
_refine_ls_shift/esd_max 0.010
_refine_ls_structure_factor_coef F
_refine_ls_weighting_scheme 'Chebychev polynomial'
_refine_ls_wR_factor_obs 0.0469
_reflns_limit_h_max 20
_reflns_limit_h_min -21
_reflns_limit_k_max 17
_reflns_limit_k_min 0
_reflns_limit_l_max 32
_reflns_limit_l_min 0
_reflns_number_observed 7331
_reflns_number_total 21683
_reflns_observed_criterion >3\s(I)
_cod_data_source_file ic011043z_2.cif
_cod_data_source_block COMPOUND_2
_cod_depositor_comments
;
The following automatic conversions were performed:

'_symmetry_cell_setting' value 'Monoclinic ' changed to 'monoclinic'
according to the built-in table from CIF Core dictionary named
'cif_core.dic' version 2.4.1 from 2010-06-29.

Automatic conversion script
Id: cif_fix_values 1646 2011-03-28 12:23:43Z adriana 

The following automatic conversions were performed:

'_exptl_crystal_density_meas' value 'not measured' was changed to '?'
- the value is perceived as not measured.

Automatic conversion script
Id: cif_fix_values 3008 2015-01-20 13:52:24Z robertas 

The following automatic conversions were performed:

data name '_diffrn_measurement_device-type' was replaced with
'_diffrn_measurement_device_type' as specified in the replacement
file 'data/replacement-values/replacement_tags.lst'.

Automatic conversion script
Id: cif_correct_tags 9268 2022-04-12 08:56:07Z antanas 
;
_cod_original_cell_volume 5786.4
_cod_original_sg_symbol_H-M 'P 1 21/c 1 '
_cod_original_formula_sum ' C26 H36 N4 S2 O5 '
_cod_database_code 4317659

loop_
_symmetry_equiv_pos_as_xyz
x,y,z
-x,-y,-z
-x,y+1/2,-z+1/2
x,-y+1/2,z+1/2

loop_
_atom_site_aniso_label
_atom_site_aniso_U_11
_atom_site_aniso_U_22
_atom_site_aniso_U_33
_atom_site_aniso_U_23
_atom_site_aniso_U_13
_atom_site_aniso_U_12
N1 0.047(1) 0.068(2) 0.039(1) -0.0045(9) 0.015(1) -0.000(1)
N2 0.041(1) 0.041(1) 0.039(1) 0.0015(8) 0.0131(9) -0.0027(9)
N3 0.050(1) 0.048(1) 0.050(1) 0.008(1) 0.028(1) 0.009(1)
N4 0.047(1) 0.041(1) 0.048(1) -0.0012(9) 0.023(1) -0.0062(9)
C1 0.058(2) 0.087(2) 0.043(1) -0.005(1) 0.022(1) -0.006(2)
C2 0.069(2) 0.085(2) 0.047(1) -0.013(1) 0.023(1) 0.002(2)
C3 0.075(2) 0.081(2) 0.062(2) -0.022(2) 0.014(2) -0.013(2)
C4 0.048(2) 0.072(2) 0.057(2) -0.011(1) 0.018(1) -0.012(1)
C5 0.039(1) 0.058(2) 0.041(1) -0.002(1) 0.012(1) 0.002(1)
C6 0.036(1) 0.061(2) 0.047(1) -0.002(1) 0.016(1) -0.005(1)
C7 0.053(1) 0.042(2) 0.045(1) 0.001(1) 0.025(1) -0.006(1)
C8 0.057(2) 0.053(2) 0.049(1) 0.012(1) 0.025(1) 0.006(1)
C9 0.043(1) 0.052(2) 0.039(1) 0.001(1) 0.021(1) -0.006(1)
C10 0.046(1) 0.045(2) 0.049(1) -0.002(1) 0.018(1) 0.003(1)
C11 0.046(1) 0.061(2) 0.057(2) 0.007(1) 0.025(1) 0.023(1)
C12 0.065(2) 0.062(2) 0.085(2) 0.019(2) 0.026(2) 0.022(2)
C13 0.052(2) 0.091(3) 0.082(2) 0.022(2) 0.005(2) 0.030(2)
C14 0.049(2) 0.095(3) 0.055(2) 0.008(1) 0.020(1) 0.022(2)
C15 0.059(2) 0.073(2) 0.052(2) 0.000(1) 0.021(1) 0.022(1)
C16 0.057(2) 0.067(2) 0.049(2) 0.010(1) 0.016(1) 0.027(1)
C17 0.058(2) 0.141(3) 0.064(2) -0.001(2) 0.011(2) 0.025(2)
C18 0.047(1) 0.034(1) 0.049(1) -0.002(1) 0.023(1) -0.006(1)
C19 0.093(2) 0.055(2) 0.069(2) -0.002(1) 0.049(2) 0.012(2)
C20 0.110(3) 0.053(2) 0.119(3) -0.007(2) 0.082(2) 0.015(2)
C21 0.072(2) 0.051(2) 0.115(3) 0.025(2) 0.060(2) 0.018(1)
C22 0.065(2) 0.060(2) 0.071(2) 0.022(1) 0.026(2) 0.012(1)
C23 0.065(2) 0.043(2) 0.045(1) 0.002(1) 0.019(1) 0.010(1)
C24 0.121(3) 0.081(3) 0.205(5) 0.062(3) 0.103(3) 0.057(2)
S1 0.0555(4) 0.0553(5) 0.0572(4) 0.0029(3) 0.0291(3) 0.0159(3)
S2 0.0504(3) 0.0410(3) 0.0369(3) 0.0006(3) 0.0102(3) -0.0032(3)
O1 0.062(1) 0.081(1) 0.056(1) 0.0025(9) 0.034(1) 0.005(1)
O2 0.078(1) 0.054(1) 0.085(1) 0.001(1) 0.031(1) 0.023(1)
O3 0.0427(9) 0.048(1) 0.057(1) 0.0011(8) 0.0110(8) -0.0004(8)
O4 0.084(1) 0.067(1) 0.0360(9) 0.0021(8) 0.0132(9) -0.007(1)
N101 0.037(1) 0.063(1) 0.037(1) -0.0034(9) 0.0134(9) -0.0064(9)
N102 0.038(1) 0.044(1) 0.0310(9) 0.0013(7) 0.0176(8) -0.0060(8)
N103 0.050(1) 0.041(1) 0.042(1) -0.0012(9) 0.016(1) -0.0036(9)
N104 0.048(1) 0.058(2) 0.038(1) 0.003(1) 0.017(1) 0.002(1)
C101 0.045(1) 0.073(2) 0.040(1) -0.004(1) 0.017(1) -0.003(1)
C102 0.052(2) 0.067(2) 0.045(1) -0.009(1) 0.013(1) 0.012(1)
C103 0.055(2) 0.059(2) 0.054(2) -0.014(1) 0.006(1) -0.003(1)
C104 0.046(1) 0.056(2) 0.048(1) 0.001(1) 0.009(1) -0.009(1)
C105 0.032(1) 0.049(1) 0.039(1) 0.000(1) 0.011(1) 0.002(1)
C106 0.036(1) 0.056(2) 0.041(1) -0.003(1) 0.019(1) -0.004(1)
C107 0.053(1) 0.047(2) 0.034(1) 0.000(1) 0.018(1) -0.009(1)
C108 0.047(1) 0.054(2) 0.043(1) -0.005(1) 0.020(1) -0.006(1)
C109 0.051(1) 0.042(1) 0.043(1) 0.002(1) 0.018(1) -0.008(1)
C110 0.051(1) 0.057(2) 0.041(1) 0.008(1) 0.020(1) 0.004(1)
C111 0.049(1) 0.043(1) 0.038(1) -0.001(1) 0.017(1) -0.005(1)
C112 0.066(2) 0.050(2) 0.041(1) 0.003(1) 0.022(1) 0.004(1)
C113 0.066(2) 0.067(2) 0.052(2) 0.018(1) 0.024(1) 0.007(1)
C114 0.063(2) 0.061(2) 0.091(2) 0.025(2) 0.050(2) 0.015(1)
C115 0.128(3) 0.079(2) 0.094(2) 0.011(2) 0.072(2) 0.041(2)
C116 0.111(3) 0.076(2) 0.062(2) 0.004(2) 0.049(2) 0.024(2)
C117 0.090(3) 0.094(3) 0.143(3) 0.050(2) 0.062(3) 0.039(2)
C118 0.044(1) 0.057(2) 0.039(1) -0.000(1) 0.016(1) 0.009(1)
C119 0.059(2) 0.058(2) 0.056(2) 0.010(1) 0.014(1) 0.022(1)
C120 0.053(2) 0.077(2) 0.046(2) 0.004(1) 0.002(1) 0.020(1)
C121 0.039(1) 0.075(2) 0.042(1) -0.004(1) 0.014(1) 0.009(1)
C122 0.058(2) 0.056(2) 0.051(2) -0.004(1) 0.010(1) 0.011(1)
C123 0.055(2) 0.060(2) 0.043(1) 0.002(1) 0.007(1) 0.016(1)
C124 0.058(2) 0.103(3) 0.059(2) -0.014(2) -0.000(2) 0.008(2)
S101 0.0498(3) 0.0465(3) 0.0289(3) 0.0017(2) 0.0098(2) -0.0071(3)
S102 0.0468(3) 0.0614(4) 0.0422(3) -0.0047(3) 0.0195(3) 0.0055(3)
O101 0.085(1) 0.061(1) 0.0300(8) 0.0001(8) 0.0093(9) -0.014(1)
O102 0.0456(9) 0.055(1) 0.0468(9) 0.0048(8) 0.0076(8) -0.0050(8)
O103 0.058(1) 0.101(2) 0.042(1) -0.0055(9) 0.0257(9) -0.003(1)
O104 0.065(1) 0.061(1) 0.070(1) -0.0132(9) 0.018(1) 0.014(1)
C201 0.120(3) 0.113(3) 0.096(3) -0.002(2) 0.051(3) 0.019(3)
C202 0.129(3) 0.068(2) 0.084(2) 0.016(2) 0.067(2) 0.015(2)
O201 0.063(1) 0.059(1) 0.054(1) -0.0011(9) 0.032(1) -0.015(1)
C301 0.098(2) 0.073(2) 0.060(2) 0.020(1) 0.034(2) 0.014(2)
C302 0.063(2) 0.061(2) 0.066(2) 0.016(1) 0.045(1) -0.010(1)
O301 0.050(1) 0.062(1) 0.0373(9) -0.0017(7) 0.0191(8) -0.0129(8)

loop_
_atom_site_label
_atom_site_fract_x
_atom_site_fract_y
_atom_site_fract_z
_atom_site_U_iso_or_equiv
_atom_site_occupancy
_atom_site_thermal_displace_type
N1 0.8630(1) 0.4451(2) 0.75073(8) 0.0503 1.0000 Uani
N2 0.8803(1) 0.4273(1) 0.86707(7) 0.0394 1.0000 Uani
N3 1.0313(1) 0.3445(2) 0.85373(8) 0.0465 1.0000 Uani
N4 0.9746(1) 0.6009(1) 0.91031(9) 0.0432 1.0000 Uani
C1 0.8701(2) 0.4130(2) 0.7035(1) 0.0611 1.0000 Uani
C2 0.8239(2) 0.3378(2) 0.6760(1) 0.0652 1.0000 Uani
C3 0.7680(2) 0.2941(2) 0.6974(1) 0.0735 1.0000 Uani
C4 0.7592(2) 0.3260(2) 0.7463(1) 0.0583 1.0000 Uani
C5 0.8078(2) 0.4018(2) 0.77253(9) 0.0459 1.0000 Uani
C6 0.8030(1) 0.4388(2) 0.82584(9) 0.0469 1.0000 Uani
C7 0.9032(2) 0.3241(2) 0.87690(9) 0.0443 1.0000 Uani
C8 0.9950(2) 0.3114(2) 0.8960(1) 0.0511 1.0000 Uani
C9 0.8770(2) 0.4755(2) 0.91720(9) 0.0426 1.0000 Uani
C10 0.8928(2) 0.5840(2) 0.9175(1) 0.0456 1.0000 Uani
C11 1.1873(2) 0.3726(2) 0.9145(1) 0.0522 1.0000 Uani
C12 1.2438(2) 0.3168(2) 0.9510(1) 0.0693 1.0000 Uani
C13 1.2950(2) 0.3613(3) 0.9952(1) 0.0772 1.0000 Uani
C14 1.2897(2) 0.4588(3) 1.0052(1) 0.0649 1.0000 Uani
C15 1.2314(2) 0.5142(2) 0.9695(1) 0.0601 1.0000 Uani
C16 1.1808(2) 0.4710(2) 0.9244(1) 0.0576 1.0000 Uani
C17 1.3467(2) 0.5061(3) 1.0534(1) 0.0889 1.0000 Uani
C18 0.9721(1) 0.8010(2) 0.90605(9) 0.0412 1.0000 Uani
C19 0.9498(2) 0.8701(2) 0.9379(1) 0.0671 1.0000 Uani
C20 0.9090(2) 0.9530(2) 0.9148(2) 0.0842 1.0000 Uani
C21 0.8893(2) 0.9680(2) 0.8606(2) 0.0728 1.0000 Uani
C22 0.9130(2) 0.8977(2) 0.8295(1) 0.0637 1.0000 Uani
C23 0.9545(2) 0.8149(2) 0.85179(9) 0.0500 1.0000 Uani
C24 0.8416(3) 1.0579(3) 0.8350(2) 0.1242 1.0000 Uani
S1 1.12490(4) 0.31829(5) 0.85667(3) 0.0533 1.0000 Uani
S2 1.02679(4) 0.69568(4) 0.93452(2) 0.0430 1.0000 Uani
O1 1.1421(1) 0.3638(1) 0.81120(7) 0.0628 1.0000 Uani
O2 1.1356(1) 0.2150(1) 0.86312(8) 0.0707 1.0000 Uani
O3 1.1000(1) 0.6916(1) 0.91636(6) 0.0496 1.0000 Uani
O4 1.0338(1) 0.6998(1) 0.99028(6) 0.0630 1.0000 Uani
H2 1.021(2) 0.403(2) 0.842(1) 0.09(1) 1.0000 Uiso
H3 0.979(2) 0.592(2) 0.881(1) 0.07(1) 1.0000 Uiso
H11 0.9107(2) 0.4431(2) 0.6889(1) 0.0743 1.0000 Uiso
H21 0.8289(2) 0.3189(2) 0.6414(1) 0.0827 1.0000 Uiso
H31 0.7364(2) 0.2396(2) 0.6796(1) 0.0794 1.0000 Uiso
H41 0.7197(2) 0.2962(2) 0.7621(1) 0.0678 1.0000 Uiso
H61 0.7897(1) 0.5072(2) 0.82250(9) 0.0560 1.0000 Uiso
H62 0.7608(1) 0.4040(2) 0.83662(9) 0.0560 1.0000 Uiso
H71 0.8775(2) 0.2981(2) 0.90278(9) 0.0545 1.0000 Uiso
H72 0.8847(2) 0.2884(2) 0.84406(9) 0.0545 1.0000 Uiso
H81 1.0150(2) 0.3510(2) 0.9273(1) 0.0660 1.0000 Uiso
H82 1.0092(2) 0.2441(2) 0.9045(1) 0.0660 1.0000 Uiso
H91 0.9185(2) 0.4468(2) 0.94574(9) 0.0561 1.0000 Uiso
H92 0.8240(2) 0.4638(2) 0.92300(9) 0.0561 1.0000 Uiso
H101 0.8906(2) 0.6120(2) 0.9510(1) 0.0568 1.0000 Uiso
H102 0.8518(2) 0.6140(2) 0.8892(1) 0.0568 1.0000 Uiso
H121 1.2479(2) 0.2478(2) 0.9452(1) 0.0903 1.0000 Uiso
H131 1.3349(2) 0.3226(3) 1.0201(1) 0.0996 1.0000 Uiso
H151 1.2261(2) 0.5827(2) 0.9763(1) 0.0696 1.0000 Uiso
H161 1.1407(2) 0.5096(2) 0.8996(1) 0.0698 1.0000 Uiso
H171 1.3347(2) 0.5749(3) 1.0537(1) 0.0935 1.0000 Uiso
H172 1.4024(2) 0.4974(3) 1.0520(1) 0.0935 1.0000 Uiso
H173 1.3393(2) 0.4762(3) 1.0853(1) 0.0935 1.0000 Uiso
H191 0.9622(2) 0.8595(2) 0.9757(1) 0.0924 1.0000 Uiso
H201 0.8952(2) 1.0028(2) 0.9370(2) 0.1211 1.0000 Uiso
H221 0.8996(2) 0.9065(2) 0.7915(1) 0.0778 1.0000 Uiso
H231 0.9723(2) 0.7669(2) 0.83025(9) 0.0607 1.0000 Uiso
H241 0.8330(3) 1.0549(3) 0.7970(2) 0.1442 1.0000 Uiso
H242 0.8725(3) 1.1156(3) 0.8486(2) 0.1442 1.0000 Uiso
H243 0.7897(3) 1.0600(3) 0.8434(2) 0.1442 1.0000 Uiso
N101 0.6319(1) 0.5820(2) 0.74608(7) 0.0453 1.0000 Uani
N102 0.6116(1) 0.5900(1) 0.62947(6) 0.0362 1.0000 Uani
N103 0.5254(1) 0.4078(1) 0.59062(9) 0.0436 1.0000 Uani
N104 0.4582(1) 0.6672(2) 0.64111(8) 0.0467 1.0000 Uani
C101 0.6275(2) 0.6162(2) 0.79309(9) 0.0515 1.0000 Uani
C102 0.6756(2) 0.6909(2) 0.8197(1) 0.0547 1.0000 Uani
C103 0.7326(2) 0.7313(2) 0.7969(1) 0.0578 1.0000 Uani
C104 0.7384(2) 0.6970(2) 0.7481(1) 0.0504 1.0000 Uani
C105 0.6869(1) 0.6225(2) 0.72343(9) 0.0397 1.0000 Uani
C106 0.6905(1) 0.5814(2) 0.66967(9) 0.0425 1.0000 Uani
C107 0.6153(2) 0.5397(2) 0.57968(9) 0.0435 1.0000 Uani
C108 0.6046(2) 0.4305(2) 0.5816(1) 0.0465 1.0000 Uani
C109 0.5867(1) 0.6924(2) 0.61820(9) 0.0442 1.0000 Uani
C110 0.4947(2) 0.7013(2) 0.59886(9) 0.0485 1.0000 Uani
C111 0.5399(2) 0.2085(2) 0.60356(9) 0.0426 1.0000 Uani
C112 0.5538(2) 0.1999(2) 0.65808(9) 0.0507 1.0000 Uani
C113 0.6002(2) 0.1226(2) 0.6845(1) 0.0600 1.0000 Uani
C114 0.6314(2) 0.0530(2) 0.6570(1) 0.0660 1.0000 Uani
C115 0.6162(3) 0.0628(3) 0.6029(1) 0.0921 1.0000 Uani
C116 0.5704(2) 0.1393(2) 0.5754(1) 0.0780 1.0000 Uani
C117 0.6831(2) -0.0306(3) 0.6861(2) 0.1033 1.0000 Uani
C118 0.3058(2) 0.6241(2) 0.57846(9) 0.0453 1.0000 Uani
C119 0.2511(2) 0.6758(2) 0.5379(1) 0.0578 1.0000 Uani
C120 0.2043(2) 0.6254(2) 0.4945(1) 0.0609 1.0000 Uani
C121 0.2101(2) 0.5254(2) 0.4902(1) 0.0516 1.0000 Uani
C122 0.2658(2) 0.4756(2) 0.5306(1) 0.0560 1.0000 Uani
C123 0.3132(2) 0.5246(2) 0.5744(1) 0.0537 1.0000 Uani
C124 0.1558(2) 0.4714(2) 0.4435(1) 0.0763 1.0000 Uani
S101 0.47916(4) 0.30642(4) 0.57044(2) 0.0419 1.0000 Uani
S102 0.36276(4) 0.68704(5) 0.63582(2) 0.0487 1.0000 Uani
O101 0.4737(1) 0.2951(1) 0.51500(6) 0.0597 1.0000 Uani
O102 0.4057(1) 0.3075(1) 0.58801(6) 0.0500 1.0000 Uani
O103 0.3460(1) 0.6426(2) 0.68169(7) 0.0642 1.0000 Uani
O104 0.3470(1) 0.7891(1) 0.62651(8) 0.0652 1.0000 Uani
H5 0.519(3) 0.424(3) 0.620(1) 0.12(1) 1.0000 Uiso
H6 0.470(2) 0.615(2) 0.651(1) 0.09(1) 1.0000 Uiso
H1011 0.5885(2) 0.5865(2) 0.80922(9) 0.0618 1.0000 Uiso
H1021 0.6702(2) 0.7134(2) 0.8536(1) 0.0681 1.0000 Uiso
H1031 0.7673(2) 0.7834(2) 0.8147(1) 0.0692 1.0000 Uiso
H1041 0.7766(2) 0.7252(2) 0.7308(1) 0.0624 1.0000 Uiso
H1061 0.7315(1) 0.6161(2) 0.65743(9) 0.0513 1.0000 Uiso
H1062 0.7050(1) 0.5133(2) 0.67408(9) 0.0513 1.0000 Uiso
H1071 0.6668(2) 0.5541(2) 0.57232(9) 0.0573 1.0000 Uiso
H1072 0.5714(2) 0.5647(2) 0.55134(9) 0.0573 1.0000 Uiso
H1081 0.6476(2) 0.4050(2) 0.6103(1) 0.0621 1.0000 Uiso
H1082 0.6076(2) 0.4009(2) 0.5486(1) 0.0621 1.0000 Uiso
H1091 0.6047(1) 0.7295(2) 0.65058(9) 0.0583 1.0000 Uiso
H1092 0.6117(1) 0.7182(2) 0.59190(9) 0.0583 1.0000 Uiso
H1101 0.4788(2) 0.7682(2) 0.59078(9) 0.0632 1.0000 Uiso
H1102 0.4759(2) 0.6621(2) 0.56733(9) 0.0632 1.0000 Uiso
H1121 0.5311(2) 0.2477(2) 0.67730(9) 0.0667 1.0000 Uiso
H1131 0.6118(2) 0.1177(2) 0.7227(1) 0.0786 1.0000 Uiso
H1151 0.6367(3) 0.0134(3) 0.5834(1) 0.1163 1.0000 Uiso
H1161 0.5611(2) 0.1460(2) 0.5374(1) 0.0996 1.0000 Uiso
H1171 0.6994(2) -0.0722(3) 0.6609(2) 0.1248 1.0000 Uiso
H1172 0.7310(2) -0.0049(3) 0.7110(2) 0.1248 1.0000 Uiso
H1173 0.6515(2) -0.0678(3) 0.7050(2) 0.1248 1.0000 Uiso
H1191 0.2466(2) 0.7457(2) 0.5400(1) 0.0715 1.0000 Uiso
H1201 0.1667(2) 0.6604(2) 0.4664(1) 0.0763 1.0000 Uiso
H1221 0.2710(2) 0.4059(2) 0.5280(1) 0.0735 1.0000 Uiso
H1231 0.3518(2) 0.4897(2) 0.6021(1) 0.0677 1.0000 Uiso
H1241 0.1677(2) 0.4026(2) 0.4473(1) 0.0879 1.0000 Uiso
H1242 0.0993(2) 0.4821(2) 0.4426(1) 0.0879 1.0000 Uiso
H1243 0.1659(2) 0.4947(2) 0.4110(1) 0.0879 1.0000 Uiso
C201 1.0103(3) 0.6529(3) 0.7404(1) 0.1050 1.0000 Uani
C202 1.0509(3) 0.5928(2) 0.7830(1) 0.0864 1.0000 Uani
O201 0.9940(1) 0.5516(1) 0.81018(7) 0.0554 1.0000 Uani
H1 0.954(2) 0.526(2) 0.791(1) 0.08(1) 1.0000 Uiso
H2011 1.0470(3) 0.6834(3) 0.7227(1) 0.1290 1.0000 Uiso
H2012 0.9799(3) 0.7024(3) 0.7532(1) 0.1290 1.0000 Uiso
H2013 0.9731(3) 0.6108(3) 0.7158(1) 0.1290 1.0000 Uiso
H2021 1.0880(3) 0.6340(2) 0.8082(1) 0.1242 1.0000 Uiso
H2022 1.0813(3) 0.5425(2) 0.7708(1) 0.1242 1.0000 Uiso
C301 0.5016(2) 0.3672(2) 0.7689(1) 0.0742 1.0000 Uani
C302 0.4563(2) 0.4248(2) 0.7215(1) 0.0580 1.0000 Uani
O301 0.5061(1) 0.4632(1) 0.69044(6) 0.0484 1.0000 Uani
H4 0.546(2) 0.493(2) 0.712(1) 0.10(1) 1.0000 Uiso
H3011 0.4645(2) 0.3418(2) 0.7879(1) 0.0906 1.0000 Uiso
H3012 0.5404(2) 0.4102(2) 0.7918(1) 0.0906 1.0000 Uiso
H3013 0.5303(2) 0.3140(2) 0.7577(1) 0.0906 1.0000 Uiso
H3021 0.4276(2) 0.4775(2) 0.7331(1) 0.0768 1.0000 Uiso
H3022 0.4175(2) 0.3814(2) 0.6990(1) 0.0768 1.0000 Uiso

loop_
_atom_type_symbol
_atom_type_scat_dispersion_real
_atom_type_scat_dispersion_imag
_atom_type_scat_Cromer_Mann_a1
_atom_type_scat_Cromer_Mann_b1
_atom_type_scat_Cromer_Mann_a2
_atom_type_scat_Cromer_Mann_b2
_atom_type_scat_Cromer_Mann_a3
_atom_type_scat_Cromer_Mann_b3
_atom_type_scat_Cromer_Mann_a4
_atom_type_scat_Cromer_Mann_b4
_atom_type_scat_Cromer_Mann_c
_atom_type_scat_source
'C   ' 0.0020 0.0020 2.3100 20.8439 1.0200 10.2075 1.5886 0.5687 0.8650 51.6512 0.2156 International_Tables_Vol_IV_Table_2.2B
'H   ' 0.0000 0.0000 0.4930 10.5109 0.3229 26.1257 0.1402 3.1424 0.0408 57.7997 0.0030 International_Tables_Vol_IV_Table_2.2B
'N   ' 0.0040 0.0030 12.2126 0.0057 3.1322 9.8933 2.0125 28.9975 1.1663 0.5826 -11.5290 International_Tables_Vol_IV_Table_2.2B
'S   ' 0.1100 0.1240 6.9053 1.4679 5.2034 22.2151 1.4379 0.2536 1.5863 56.1720 0.8669 International_Tables_Vol_IV_Table_2.2B
'O   ' 0.0080 0.0060 3.0485 13.2771 2.2868 5.7011 1.5463 0.3239 0.8670 32.9089 0.2508 International_Tables_Vol_IV_Table_2.2B

loop_
_geom_angle_atom_site_label_1
_geom_angle_site_symmetry_1
_geom_angle_atom_site_label_2
_geom_angle_site_symmetry_2
_geom_angle_atom_site_label_3
_geom_angle_site_symmetry_3
_geom_angle
_geom_angle_publ_flag
C1 . N1 . C5 . 118.8(2) yes
C6 . N2 . C7 . 112.0(2) yes
C6 . N2 . C9 . 111.4(2) yes
C7 . N2 . C9 . 110.2(2) yes
C8 . N3 . S1 . 119.9(2) yes
C10 . N4 . S2 . 121.3(2) yes
N1 . C1 . C2 . 123.1(3) yes
C1 . C2 . C3 . 118.6(3) yes
C2 . C3 . C4 . 119.5(3) yes
C3 . C4 . C5 . 119.5(3) yes
N1 . C5 . C4 . 120.5(2) yes
N1 . C5 . C6 . 116.9(2) yes
C4 . C5 . C6 . 122.5(2) yes
N2 . C6 . C5 . 112.7(2) yes
N2 . C7 . C8 . 111.7(2) yes
N3 . C8 . C7 . 108.4(2) yes
N2 . C9 . C10 . 113.4(2) yes
N4 . C10 . C9 . 109.1(2) yes
C12 . C11 . C16 . 118.9(3) yes
C12 . C11 . S1 . 120.3(2) yes
C16 . C11 . S1 . 120.8(2) yes
C11 . C12 . C13 . 119.7(3) yes
C12 . C13 . C14 . 121.8(3) yes
C13 . C14 . C15 . 118.5(3) yes
C13 . C14 . C17 . 121.0(3) yes
C15 . C14 . C17 . 120.5(3) yes
C14 . C15 . C16 . 120.3(3) yes
C11 . C16 . C15 . 120.7(2) yes
C19 . C18 . C23 . 120.2(2) yes
C19 . C18 . S2 . 120.3(2) yes
C23 . C18 . S2 . 119.4(2) yes
C18 . C19 . C20 . 119.3(3) yes
C19 . C20 . C21 . 121.8(3) yes
C20 . C21 . C22 . 117.8(3) yes
C20 . C21 . C24 . 121.6(3) yes
C22 . C21 . C24 . 120.5(3) yes
C21 . C22 . C23 . 121.4(3) yes
C18 . C23 . C22 . 119.6(2) yes
N3 . S1 . C11 . 108.0(1) yes
N3 . S1 . O1 . 106.0(1) yes
C11 . S1 . O1 . 108.4(1) yes
N3 . S1 . O2 . 108.6(1) yes
C11 . S1 . O2 . 106.7(1) yes
O1 . S1 . O2 . 118.7(1) yes
N4 . S2 . C18 . 108.7(1) yes
N4 . S2 . O3 . 105.9(1) yes
C18 . S2 . O3 . 107.2(1) yes
N4 . S2 . O4 . 108.8(1) yes
C18 . S2 . O4 . 106.8(1) yes
O3 . S2 . O4 . 119.2(1) yes
C1 . N1 . H1 . 114.9(10) no
C5 . N1 . H1 . 124.1(10) no
C8 . N3 . H2 . 118.7(25) no
S1 . N3 . H2 . 108.8(25) no
C10 . N4 . H3 . 115.7(24) no
S2 . N4 . H3 . 108.4(23) no
N3 . H2 . O201 . 179.1(31) no
N4 . H3 . O201 . 172.5(31) no
C101 . N101 . C105 . 118.1(2) yes
C106 . N102 . C107 . 110.1(2) yes
C106 . N102 . C109 . 112.2(2) yes
C107 . N102 . C109 . 110.1(2) yes
C108 . N103 . S101 . 121.4(2) yes
C110 . N104 . S102 . 119.5(2) yes
N101 . C101 . C102 . 123.7(3) yes
C101 . C102 . C103 . 118.2(2) yes
C102 . C103 . C104 . 119.2(2) yes
C103 . C104 . C105 . 119.2(3) yes
N101 . C105 . C104 . 121.7(2) yes
N101 . C105 . C106 . 116.8(2) yes
C104 . C105 . C106 . 121.6(2) yes
N102 . C106 . C105 . 112.0(2) yes
N102 . C107 . C108 . 113.5(2) yes
N103 . C108 . C107 . 109.9(2) yes
N102 . C109 . C110 . 111.0(2) yes
N104 . C110 . C109 . 109.0(2) yes
C112 . C111 . C116 . 120.2(2) yes
C112 . C111 . S101 . 119.0(2) yes
C116 . C111 . S101 . 120.8(2) yes
C111 . C112 . C113 . 119.6(2) yes
C112 . C113 . C114 . 120.9(3) yes
C113 . C114 . C115 . 118.2(3) yes
C113 . C114 . C117 . 120.7(3) yes
C115 . C114 . C117 . 121.0(3) yes
C114 . C115 . C116 . 122.3(3) yes
C111 . C116 . C115 . 118.7(3) yes
C119 . C118 . C123 . 119.9(2) yes
C119 . C118 . S102 . 119.7(2) yes
C123 . C118 . S102 . 120.4(2) yes
C118 . C119 . C120 . 119.2(3) yes
C119 . C120 . C121 . 121.7(2) yes
C120 . C121 . C122 . 118.2(2) yes
C120 . C121 . C124 . 120.7(2) yes
C122 . C121 . C124 . 121.1(3) yes
C121 . C122 . C123 . 121.2(3) yes
C118 . C123 . C122 . 119.9(2) yes
N103 . S101 . C111 . 108.8(1) yes
N103 . S101 . O101 . 108.6(1) yes
C111 . S101 . O101 . 106.5(1) yes
N103 . S101 . O102 . 106.0(1) yes
C111 . S101 . O102 . 107.2(1) yes
O101 . S101 . O102 . 119.4(1) yes
N104 . S102 . C118 . 107.6(1) yes
N104 . S102 . O103 . 105.8(1) yes
C118 . S102 . O103 . 108.2(1) yes
N104 . S102 . O104 . 108.6(1) yes
C118 . S102 . O104 . 107.2(1) yes
O103 . S102 . O104 . 119.1(1) yes
C101 . N101 . H4 . 115.1(11) no
C105 . N101 . H4 . 126.0(11) no
C108 . N103 . H5 . 115.8(29) no
S101 . N103 . H5 . 111.6(28) no
C110 . N104 . H6 . 115.0(28) no
S102 . N104 . H6 . 110.8(29) no
N103 . H5 . O301 . 179.0(40) no
N104 . H6 . O301 . 174.0(35) no
C201 . C202 . O201 . 111.1(3) yes
H1 . O201 . C202 . 114.4(25) no
H2 . O201 . C202 . 116.1(10) no
H3 . O201 . C202 . 126.9(9) no
H2 . O201 . H3 . 88.7(13) no
H2 . O201 . H1 . 83.6(24) no
H3 . O201 . H1 . 114.4(27) no
N1 . H1 . O201 . 171.0(32) no
C301 . C302 . O301 . 114.3(2) yes
H4 . O301 . C302 . 106.5(25) no
H5 . O301 . C302 . 131.3(12) no
H6 . O301 . C302 . 117.1(9) no
H5 . O301 . H4 . 118.5(28) no
H6 . O301 . H4 . 85.8(24) no
H5 . O301 . H6 . 84.9(14) no
N101 . H4 . O301 . 166.1(33) no

loop_
_geom_bond_atom_site_label_1
_geom_bond_site_symmetry_1
_geom_bond_atom_site_label_2
_geom_bond_site_symmetry_2
_geom_bond_distance
_geom_bond_publ_flag
N1 . C1 . 1.338(3) yes
N1 . C5 . 1.349(3) yes
N2 . C6 . 1.463(3) yes
N2 . C7 . 1.465(3) yes
N2 . C9 . 1.474(3) yes
N3 . C8 . 1.465(3) yes
N3 . S1 . 1.605(2) yes
N4 . C10 . 1.463(3) yes
N4 . S2 . 1.599(2) yes
C1 . C2 . 1.371(4) yes
C2 . C3 . 1.356(4) yes
C3 . C4 . 1.387(4) yes
C4 . C5 . 1.384(3) yes
C5 . C6 . 1.496(3) yes
C7 . C8 . 1.511(4) yes
C9 . C10 . 1.504(3) yes
C11 . C12 . 1.385(3) yes
C11 . C16 . 1.377(4) yes
C11 . S1 . 1.757(3) yes
C12 . C13 . 1.383(4) yes
C13 . C14 . 1.363(4) yes
C14 . C15 . 1.386(4) yes
C14 . C17 . 1.511(4) yes
C15 . C16 . 1.387(4) yes
C18 . C19 . 1.371(4) yes
C18 . C23 . 1.375(3) yes
C18 . S2 . 1.763(2) yes
C19 . C20 . 1.377(4) yes
C20 . C21 . 1.375(5) yes
C21 . C22 . 1.378(4) yes
C21 . C24 . 1.521(4) yes
C22 . C23 . 1.376(4) yes
S1 . O1 . 1.431(2) yes
S1 . O2 . 1.425(2) yes
S2 . O3 . 1.438(2) yes
S2 . O4 . 1.423(2) yes
N1 . H1 . 1.96(3) no
N3 . H2 . 0.86(3) no
N4 . H3 . 0.80(3) no
N101 . C101 . 1.328(3) yes
N101 . C105 . 1.343(3) yes
N102 . C106 . 1.468(3) yes
N102 . C107 . 1.480(3) yes
N102 . C109 . 1.466(3) yes
N103 . C108 . 1.454(3) yes
N103 . S101 . 1.608(2) yes
N104 . C110 . 1.469(3) yes
N104 . S102 . 1.608(2) yes
C101 . C102 . 1.372(4) yes
C102 . C103 . 1.373(4) yes
C103 . C104 . 1.379(4) yes
C104 . C105 . 1.381(3) yes
C105 . C106 . 1.521(3) yes
C107 . C108 . 1.503(3) yes
C109 . C110 . 1.509(3) yes
C111 . C112 . 1.378(3) yes
C111 . C116 . 1.376(4) yes
C111 . S101 . 1.766(2) yes
C112 . C113 . 1.386(4) yes
C113 . C114 . 1.375(4) yes
C114 . C115 . 1.367(4) yes
C114 . C117 . 1.514(4) yes
C115 . C116 . 1.382(4) yes
C118 . C119 . 1.398(3) yes
C118 . C123 . 1.370(3) yes
C118 . S102 . 1.769(2) yes
C119 . C120 . 1.377(4) yes
C120 . C121 . 1.375(4) yes
C121 . C122 . 1.388(3) yes
C121 . C124 . 1.508(4) yes
C122 . C123 . 1.380(3) yes
S101 . O101 . 1.427(2) yes
S101 . O102 . 1.432(2) yes
S102 . O103 . 1.431(2) yes
S102 . O104 . 1.427(2) yes
N101 . H4 . 1.92(3) no
N103 . H5 . 0.82(4) no
N104 . H6 . 0.76(3) no
C201 . C202 . 1.402(4) yes
C202 . O201 . 1.450(4) yes
O201 . H1 . 0.81(3) no
O201 . H2 . 2.19(3) no
O201 . H3 . 2.00(3) no
C301 . C302 . 1.491(4) yes
C302 . O301 . 1.412(3) yes
O301 . H4 . 0.86(3) no
O301 . H5 . 1.98(4) no
O301 . H6 . 2.32(3) no
